data_1561201
loop_
_publ_author_name
'Zhao, Yan-Ming'
'Tang, Gui-Mei'
'Wang, Yong-Tao'
'Cui, Yue-Zhi'
'Ng, Seik Weng'

_publ_section_title
;
 Copper-based metal coordination complexes with Voriconazole ligand:
 Syntheses, structures and antimicrobial properties
;
_journal_name_full 'Journal of Solid State Chemistry'
_journal_page_first 19
_journal_page_last 27
_journal_paper_doi 10.1016/j.jssc.2017.12.029
_journal_volume 259
_journal_year 2018
_chemical_absolute_configuration ad
_chemical_formula_moiety 'Cu (N O3)2 (C16 H14 F3 N5 O)2'
_chemical_formula_sum 'C32 H28 Cu F6 N12 O8'
_chemical_formula_weight 886.21
_space_group_crystal_system orthorhombic
_space_group_IT_number 18
_space_group_name_Hall 'P 2 2ab'
_space_group_name_H-M_alt 'P 21 21 2'
_atom_sites_solution_hydrogens geom
_cell_angle_alpha 90
_cell_angle_beta 90
_cell_angle_gamma 90
_cell_formula_units_Z 4
_cell_length_a 20.869(6)
_cell_length_b 11.705(3)
_cell_length_c 14.449(4)
_cell_measurement_reflns_used 882
_cell_measurement_temperature 293(2)
_cell_measurement_theta_max 19.721
_cell_measurement_theta_min 2.443
_cell_volume 3529.5(17)
_computing_structure_refinement 'SHELXL-2014/6 (Sheldrick, 2014)'
_diffrn_ambient_temperature 293(2)
_diffrn_measured_fraction_theta_full 0.973
_diffrn_measured_fraction_theta_max 0.999
_diffrn_measurement_device_type 'Bruker SMART APEX diffractometer'
_diffrn_radiation_type MoK\a
_diffrn_radiation_wavelength 0.71073
_diffrn_reflns_av_R_equivalents 0.0813
_diffrn_reflns_av_unetI/netI 0.0958
_diffrn_reflns_Laue_measured_fraction_full 0.973
_diffrn_reflns_Laue_measured_fraction_max 0.999
_diffrn_reflns_limit_h_max 19
_diffrn_reflns_limit_h_min -24
_diffrn_reflns_limit_k_max 13
_diffrn_reflns_limit_k_min -13
_diffrn_reflns_limit_l_max 17
_diffrn_reflns_limit_l_min -16
_diffrn_reflns_number 18108
_diffrn_reflns_point_group_measured_fraction_full 0.967
_diffrn_reflns_point_group_measured_fraction_max 0.994
_diffrn_reflns_theta_full 25.242
_diffrn_reflns_theta_max 24.994
_diffrn_reflns_theta_min 2.239
_exptl_absorpt_coefficient_mu 0.724
_exptl_crystal_colour dark-blue
_exptl_crystal_density_diffrn 1.685
_exptl_crystal_description needle
_exptl_crystal_F_000 1824
_exptl_crystal_size_max 0.2
_exptl_crystal_size_mid 0.2
_exptl_crystal_size_min 0.2
_refine_diff_density_max 0.711
_refine_diff_density_min -0.352
_refine_diff_density_rms 0.079
_refine_ls_abs_structure_details
;
 Flack x determined using 1430 quotients [(I+)-(I-)]/[(I+)+(I-)]
 (Parsons, Flack and Wagner, Acta Cryst. B69 (2013) 249-259).
;
_refine_ls_abs_structure_Flack -0.021(14)
_refine_ls_extinction_coef .
_refine_ls_extinction_method none
_refine_ls_goodness_of_fit_ref 1.027
_refine_ls_hydrogen_treatment constr
_refine_ls_matrix_type full
_refine_ls_number_parameters 534
_refine_ls_number_reflns 6180
_refine_ls_number_restraints 0
_refine_ls_restrained_S_all 1.027
_refine_ls_R_factor_all 0.0982
_refine_ls_R_factor_gt 0.0616
_refine_ls_shift/su_max 0.001
_refine_ls_shift/su_mean 0.001
_refine_ls_structure_factor_coef Fsqd
_refine_ls_weighting_details 'w=1/[\s^2^(Fo^2^)+(0.0682P)^2^+1.0898P] where P=(Fo^2^+2Fc^2^)/3'
_refine_ls_weighting_scheme calc
_refine_ls_wR_factor_gt 0.1355
_refine_ls_wR_factor_ref 0.1564
_reflns_Friedel_coverage 0.770
_reflns_Friedel_fraction_full 0.961
_reflns_Friedel_fraction_max 0.989
_reflns_number_gt 4268
_reflns_number_total 6180
_reflns_threshold_expression 'I > 2\s(I)'
_cod_data_source_file JSSC-2018-259-19.cif
_cod_data_source_block compound_2
_cod_database_code 1561201
_shelxl_version_number 2014/6

loop_
_space_group_symop_operation_xyz
'x, y, z'
'-x, -y, z'
'-x+1/2, y+1/2, -z'
'x+1/2, -y+1/2, -z'

loop_
_atom_site_label
_atom_site_type_symbol
_atom_site_fract_x
_atom_site_fract_y
_atom_site_fract_z
_atom_site_U_iso_or_equiv
_atom_site_adp_type
_atom_site_occupancy
_atom_site_site_symmetry_order
_atom_site_calc_flag
_atom_site_refinement_flags_posn
_atom_site_refinement_flags_adp
_atom_site_refinement_flags_occupancy
_atom_site_disorder_assembly
_atom_site_disorder_group
Cu1 Cu 0.14895(4) 0.78768(10) -0.00712(7) 0.0424(3) Uani 1 1 d . . . . .
F1 F -0.2201(3) 0.5527(5) 0.2925(4) 0.0747(19) Uani 1 1 d . . . . .
F2 F -0.0592(3) 0.5790(4) 0.4047(4) 0.0595(15) Uani 1 1 d . . . . .
F3 F 0.0963(3) 0.7535(6) 0.5798(4) 0.089(3) Uani 1 1 d . . . . .
F4 F 0.5294(3) 0.8909(5) 0.2891(4) 0.0628(16) Uani 1 1 d . . . . .
F5 F 0.3847(3) 0.9399(5) 0.3738(4) 0.0706(17) Uani 1 1 d . . . . .
F6 F 0.2006(3) 0.8929(8) 0.5407(5) 0.118(3) Uani 1 1 d . . . . .
O1 O -0.0649(3) 0.8747(5) 0.2413(4) 0.0498(16) Uani 1 1 d . . . . .
H1 H -0.0869 0.8793 0.1929 0.075 Uiso 1 1 calc R U . . .
O2 O 0.3409(3) 0.6427(5) 0.2265(4) 0.0465(16) Uani 1 1 d . . . . .
H2 H 0.3634 0.6225 0.1811 0.070 Uiso 1 1 calc R U . . .
O3 O 0.1440(4) 0.5775(7) -0.0296(5) 0.075(2) Uani 1 1 d . . . . .
O4 O 0.2154(5) 0.5488(9) 0.0674(7) 0.107(3) Uani 1 1 d . . . . .
O5 O 0.1473(5) 0.4227(8) 0.0489(7) 0.101(3) Uani 1 1 d . . . . .
O6 O 0.1405(3) 1.0145(6) -0.0519(5) 0.071(2) Uani 1 1 d . . . . .
O7 O 0.0798(4) 1.0183(6) 0.0638(5) 0.066(2) Uani 1 1 d . . . . .
O8 O 0.1068(3) 1.1730(6) 0.0001(5) 0.0627(18) Uani 1 1 d . . . . .
N1 N 0.0893(3) 0.7482(6) 0.0950(5) 0.040(2) Uani 1 1 d . . . . .
N2 N 0.0597(4) 0.6439(7) 0.2162(5) 0.051(2) Uani 1 1 d . . . . .
N3 N 0.0086(3) 0.6913(7) 0.1735(5) 0.0421(18) Uani 1 1 d . . . . .
N4 N -0.1979(3) 0.8137(6) 0.1786(5) 0.0397(17) Uani 1 1 d . . . . .
N5 N -0.2838(3) 0.7155(7) 0.1106(4) 0.0357(16) Uani 1 1 d . . . . .
N6 N 0.2147(3) 0.8304(6) 0.0832(5) 0.0386(18) Uani 1 1 d . . . . .
N7 N 0.2638(4) 0.9309(7) 0.1913(6) 0.051(2) Uani 1 1 d . . . . .
N8 N 0.3031(3) 0.8538(6) 0.1536(5) 0.0402(18) Uani 1 1 d . . . . .
N9 N 0.4869(3) 0.6408(7) 0.1701(5) 0.0435(18) Uani 1 1 d . . . . .
N10 N 0.5797(3) 0.7191(7) 0.1050(4) 0.0362(16) Uani 1 1 d . . . . .
N11 N 0.1645(6) 0.5123(10) 0.0275(7) 0.073(3) Uani 1 1 d . . . . .
N12 N 0.1090(3) 1.0690(7) 0.0043(6) 0.0421(17) Uani 1 1 d . . . . .
C1 C 0.1061(4) 0.6795(8) 0.1657(6) 0.045(2) Uani 1 1 d . . . . .
H1A H 0.1485 0.6592 0.1772 0.054 Uiso 1 1 calc R U . . .
C2 C 0.0270(4) 0.7501(8) 0.1038(6) 0.046(2) Uani 1 1 d . . . . .
H2A H -0.0004 0.7893 0.0642 0.055 Uiso 1 1 calc R U . . .
C3 C -0.0557(4) 0.6747(8) 0.2092(6) 0.041(2) Uani 1 1 d . . . . .
H3A H -0.0588 0.6000 0.2379 0.049 Uiso 1 1 calc R U . . .
H3B H -0.0862 0.6776 0.1586 0.049 Uiso 1 1 calc R U . . .
C4 C -0.0721(4) 0.7664(8) 0.2800(6) 0.037(2) Uani 1 1 d . . . . .
C5 C -0.1413(4) 0.7487(8) 0.3162(6) 0.042(2) Uani 1 1 d . . . . .
H5A H -0.1415 0.6802 0.3553 0.051 Uiso 1 1 calc R U . . .
C6 C -0.1627(4) 0.8489(9) 0.3750(7) 0.059(3) Uani 1 1 d . . . . .
H6A H -0.1323 0.8612 0.4239 0.088 Uiso 1 1 calc R U . . .
H6B H -0.1653 0.9163 0.3372 0.088 Uiso 1 1 calc R U . . .
H6C H -0.2040 0.8329 0.4012 0.088 Uiso 1 1 calc R U . . .
C7 C -0.1895(4) 0.7316(7) 0.2408(5) 0.035(2) Uani 1 1 d . . . . .
C8 C -0.2434(4) 0.8020(8) 0.1174(6) 0.041(2) Uani 1 1 d . . . . .
H8 H -0.2477 0.8603 0.0741 0.049 Uiso 1 1 calc R U . . .
C9 C -0.2755(4) 0.6325(8) 0.1709(6) 0.040(2) Uani 1 1 d . . . . .
H9 H -0.3026 0.5695 0.1699 0.048 Uiso 1 1 calc R U . . .
C10 C -0.2279(4) 0.6380(8) 0.2344(6) 0.042(2) Uani 1 1 d . . . . .
C11 C -0.0267(4) 0.7620(7) 0.3598(6) 0.035(2) Uani 1 1 d . . . . .
C12 C -0.0213(4) 0.6709(8) 0.4179(6) 0.042(2) Uani 1 1 d . . . . .
C13 C 0.0189(4) 0.6646(8) 0.4917(6) 0.047(2) Uani 1 1 d . . . . .
H13 H 0.0202 0.6006 0.5297 0.056 Uiso 1 1 calc R U . . .
C14 C 0.0570(4) 0.7564(9) 0.5069(7) 0.054(2) Uani 1 1 d . . . . .
C15 C 0.0575(4) 0.8476(10) 0.4506(7) 0.057(3) Uani 1 1 d . . . . .
H15 H 0.0853 0.9084 0.4614 0.069 Uiso 1 1 calc R U . . .
C16 C 0.0160(4) 0.8490(8) 0.3765(6) 0.049(2) Uani 1 1 d . . . . .
H16 H 0.0169 0.9110 0.3363 0.059 Uiso 1 1 calc R U . . .
C17 C 0.2117(4) 0.9146(8) 0.1459(7) 0.048(2) Uani 1 1 d . . . . .
H17 H 0.1749 0.9577 0.1557 0.057 Uiso 1 1 calc R U . . .
C18 C 0.2745(4) 0.7962(9) 0.0914(6) 0.042(2) Uani 1 1 d . . . . .
H18 H 0.2931 0.7383 0.0566 0.051 Uiso 1 1 calc R U . . .
C19 C 0.3674(4) 0.8352(8) 0.1894(6) 0.043(2) Uani 1 1 d . . . . .
H19A H 0.3840 0.9059 0.2149 0.052 Uiso 1 1 calc R U . . .
H19B H 0.3955 0.8112 0.1396 0.052 Uiso 1 1 calc R U . . .
C20 C 0.3660(4) 0.7437(7) 0.2645(6) 0.038(2) Uani 1 1 d . . . . .
C21 C 0.4336(4) 0.7210(8) 0.3038(6) 0.040(2) Uani 1 1 d . . . . .
H21 H 0.4430 0.7822 0.3481 0.048 Uiso 1 1 calc R U . . .
C22 C 0.4350(5) 0.6090(9) 0.3568(7) 0.065(3) Uani 1 1 d . . . . .
H22A H 0.4016 0.6089 0.4024 0.097 Uiso 1 1 calc R U . . .
H22B H 0.4286 0.5467 0.3146 0.097 Uiso 1 1 calc R U . . .
H22C H 0.4758 0.6006 0.3868 0.097 Uiso 1 1 calc R U . . .
C23 C 0.4850(4) 0.7219(8) 0.2333(6) 0.036(2) Uani 1 1 d . . . . .
C24 C 0.5327(4) 0.6433(8) 0.1088(6) 0.039(2) Uani 1 1 d . . . . .
H24 H 0.5322 0.5868 0.0636 0.047 Uiso 1 1 calc R U . . .
C25 C 0.5778(4) 0.8007(8) 0.1668(6) 0.040(2) Uani 1 1 d . . . . .
H25 H 0.6094 0.8567 0.1674 0.048 Uiso 1 1 calc R U . . .
C26 C 0.5303(4) 0.8039(8) 0.2295(6) 0.041(2) Uani 1 1 d . . . . .
C27 C 0.3228(4) 0.7794(8) 0.3417(6) 0.038(2) Uani 1 1 d . . . . .
C28 C 0.3331(4) 0.8767(9) 0.3916(7) 0.048(2) Uani 1 1 d . . . . .
C29 C 0.2938(5) 0.9151(10) 0.4602(7) 0.065(3) Uani 1 1 d . . . . .
H29 H 0.3035 0.9802 0.4943 0.078 Uiso 1 1 calc R U . . .
C30 C 0.2402(5) 0.8540(12) 0.4760(8) 0.071(3) Uani 1 1 d . . . . .
C31 C 0.2261(5) 0.7580(11) 0.4310(8) 0.069(3) Uani 1 1 d . . . . .
H31 H 0.1891 0.7170 0.4448 0.083 Uiso 1 1 calc R U . . .
C32 C 0.2683(4) 0.7206(9) 0.3628(7) 0.051(2) Uani 1 1 d . . . . .
H32 H 0.2591 0.6538 0.3307 0.061 Uiso 1 1 calc R U . . .

loop_
_atom_site_aniso_label
_atom_site_aniso_U_11
_atom_site_aniso_U_22
_atom_site_aniso_U_33
_atom_site_aniso_U_23
_atom_site_aniso_U_13
_atom_site_aniso_U_12
Cu1 0.0257(5) 0.0618(7) 0.0398(6) -0.0017(6) 0.0012(5) -0.0010(5)
F1 0.097(5) 0.053(4) 0.074(4) 0.021(3) -0.037(4) -0.023(3)
F2 0.064(3) 0.047(3) 0.068(4) 0.011(3) -0.018(3) -0.013(3)
F3 0.063(4) 0.143(7) 0.062(4) 0.021(4) -0.031(3) -0.029(4)
F4 0.072(4) 0.053(4) 0.063(4) -0.018(3) 0.015(3) -0.013(3)
F5 0.062(4) 0.065(4) 0.085(4) -0.017(3) 0.016(3) -0.022(3)
F6 0.066(4) 0.183(9) 0.106(6) -0.063(6) 0.046(4) -0.018(5)
O1 0.043(4) 0.052(4) 0.054(4) 0.006(3) -0.010(3) -0.003(3)
O2 0.041(4) 0.048(4) 0.051(4) -0.005(3) 0.005(3) -0.005(3)
O3 0.080(5) 0.080(5) 0.064(5) 0.031(4) 0.007(4) 0.032(5)
O4 0.094(7) 0.103(8) 0.123(8) 0.015(6) -0.009(7) 0.005(6)
O5 0.134(8) 0.060(6) 0.107(7) 0.021(5) 0.041(6) -0.011(6)
O6 0.051(4) 0.088(6) 0.073(5) -0.029(4) 0.020(4) 0.010(4)
O7 0.077(5) 0.069(5) 0.052(4) 0.007(4) 0.006(4) -0.025(4)
O8 0.060(4) 0.048(5) 0.080(5) -0.007(4) 0.002(4) -0.002(3)
N1 0.024(4) 0.061(6) 0.034(4) 0.002(4) -0.004(3) -0.004(3)
N2 0.043(4) 0.062(5) 0.049(5) 0.013(4) -0.001(4) 0.010(4)
N3 0.031(4) 0.056(5) 0.039(4) -0.006(4) 0.004(3) -0.002(4)
N4 0.032(4) 0.044(5) 0.043(4) 0.006(4) -0.004(3) 0.000(3)
N5 0.027(3) 0.043(5) 0.037(4) -0.006(4) 0.000(3) -0.003(3)
N6 0.028(4) 0.050(5) 0.038(4) 0.000(4) 0.001(3) 0.001(3)
N7 0.043(5) 0.046(5) 0.064(5) -0.007(4) -0.009(4) 0.011(4)
N8 0.032(4) 0.045(5) 0.044(4) 0.005(4) -0.006(3) -0.003(4)
N9 0.027(4) 0.047(5) 0.056(5) -0.006(4) 0.002(4) -0.006(3)
N10 0.028(4) 0.045(4) 0.035(4) 0.002(4) -0.004(3) -0.002(4)
N11 0.089(8) 0.065(8) 0.066(7) -0.006(6) 0.021(6) 0.021(6)
N12 0.030(4) 0.049(5) 0.048(5) -0.003(5) -0.008(4) -0.002(3)
C1 0.027(5) 0.056(7) 0.052(6) 0.008(5) 0.003(4) 0.005(4)
C2 0.039(5) 0.066(7) 0.034(5) 0.009(5) 0.010(4) 0.004(4)
C3 0.024(4) 0.058(6) 0.041(5) -0.002(4) 0.006(4) -0.006(4)
C4 0.027(4) 0.042(6) 0.042(5) 0.005(4) 0.001(4) -0.004(4)
C5 0.030(5) 0.064(6) 0.033(4) 0.000(4) -0.003(4) -0.003(4)
C6 0.046(6) 0.078(8) 0.052(6) -0.027(6) -0.010(5) 0.011(5)
C7 0.034(5) 0.036(5) 0.034(4) 0.000(4) 0.010(4) 0.004(4)
C8 0.036(5) 0.045(6) 0.041(5) 0.009(5) -0.004(4) 0.001(4)
C9 0.035(5) 0.035(5) 0.050(6) 0.003(4) -0.002(4) -0.006(4)
C10 0.049(6) 0.039(6) 0.036(5) 0.006(4) 0.000(4) -0.005(4)
C11 0.035(5) 0.025(5) 0.047(5) -0.002(4) 0.003(4) 0.002(4)
C12 0.035(5) 0.040(6) 0.050(5) 0.001(4) 0.000(4) -0.005(4)
C13 0.043(5) 0.054(6) 0.043(5) 0.011(5) -0.002(5) 0.005(4)
C14 0.042(5) 0.075(7) 0.044(5) 0.013(5) -0.001(5) -0.004(5)
C15 0.041(5) 0.071(7) 0.060(6) -0.007(6) -0.009(5) -0.015(5)
C16 0.050(6) 0.048(6) 0.048(6) 0.002(5) 0.001(5) -0.007(5)
C17 0.040(6) 0.045(6) 0.058(6) -0.002(5) -0.010(5) 0.011(4)
C18 0.027(4) 0.061(6) 0.040(5) -0.006(5) 0.002(4) 0.009(5)
C19 0.031(5) 0.058(6) 0.040(5) -0.001(4) -0.012(4) -0.003(4)
C20 0.033(5) 0.045(6) 0.036(5) 0.003(4) -0.005(4) -0.004(4)
C21 0.030(4) 0.047(6) 0.043(5) 0.002(5) 0.001(4) 0.003(4)
C22 0.049(6) 0.083(8) 0.062(7) 0.026(6) 0.010(5) 0.013(5)
C23 0.029(4) 0.037(5) 0.041(5) 0.006(4) -0.003(4) 0.003(4)
C24 0.037(5) 0.044(6) 0.036(5) -0.007(4) 0.001(4) -0.002(4)
C25 0.030(5) 0.044(6) 0.045(5) 0.003(5) -0.007(4) -0.007(4)
C26 0.045(5) 0.037(6) 0.040(5) -0.007(4) 0.002(4) 0.006(4)
C27 0.027(4) 0.044(6) 0.042(5) 0.007(5) 0.005(4) -0.004(4)
C28 0.028(5) 0.059(7) 0.056(6) 0.000(5) -0.006(4) -0.003(4)
C29 0.047(6) 0.089(9) 0.059(7) -0.020(6) 0.004(5) 0.005(6)
C30 0.040(6) 0.105(10) 0.068(8) -0.018(7) 0.018(5) 0.011(6)
C31 0.046(6) 0.089(10) 0.073(7) -0.005(7) 0.020(6) -0.010(6)
C32 0.049(6) 0.046(6) 0.058(6) 0.005(5) 0.002(5) -0.004(5)

loop_
_atom_type_symbol
_atom_type_description
_atom_type_scat_dispersion_real
_atom_type_scat_dispersion_imag
_atom_type_scat_source
C C 0.0033 0.0016 'International Tables Vol C Tables 4.2.6.8 and 6.1.1.4'
H H 0.0000 0.0000 'International Tables Vol C Tables 4.2.6.8 and 6.1.1.4'
N N 0.0061 0.0033 'International Tables Vol C Tables 4.2.6.8 and 6.1.1.4'
O O 0.0106 0.0060 'International Tables Vol C Tables 4.2.6.8 and 6.1.1.4'
Cu Cu 0.3201 1.2651 'International Tables Vol C Tables 4.2.6.8 and 6.1.1.4'
F F 0.0171 0.0103 'International Tables Vol C Tables 4.2.6.8 and 6.1.1.4'

loop_
_geom_angle_atom_site_label_1
_geom_angle_atom_site_label_2
_geom_angle_atom_site_label_3
_geom_angle
_geom_angle_site_symmetry_1
_geom_angle_site_symmetry_3
N6 Cu1 N1 90.2(3) . .
N6 Cu1 N10 167.4(3) . 4_465
N1 Cu1 N10 93.6(2) . 4_465
N6 Cu1 N5 90.6(3) . 4_565
N1 Cu1 N5 165.2(3) . 4_565
N10 Cu1 N5 88.8(2) 4_465 4_565
N6 Cu1 O3 111.7(3) . .
N1 Cu1 O3 80.8(3) . .
N10 Cu1 O3 80.8(3) 4_465 .
N5 Cu1 O3 85.2(3) 4_565 .
N6 Cu1 O6 87.4(3) . .
N1 Cu1 O6 111.2(3) . .
N10 Cu1 O6 80.0(3) 4_465 .
N5 Cu1 O6 83.6(3) 4_565 .
O3 Cu1 O6 157.9(2) . .
N11 O3 Cu1 121.6(8) . .
N12 O6 Cu1 112.5(6) . .
C2 N1 C1 101.3(7) . .
C2 N1 Cu1 133.8(6) . .
C1 N1 Cu1 122.7(5) . .
C1 N2 N3 101.7(7) . .
C2 N3 N2 110.1(7) . .
C2 N3 C3 129.0(8) . .
N2 N3 C3 120.8(7) . .
C8 N4 C7 118.6(7) . .
C9 N5 C8 115.5(7) . .
C9 N5 Cu1 124.0(6) . 4_465
C8 N5 Cu1 120.3(6) . 4_465
C18 N6 C17 101.9(7) . .
C18 N6 Cu1 130.3(6) . .
C17 N6 Cu1 127.3(6) . .
C17 N7 N8 102.2(8) . .
C18 N8 N7 110.9(7) . .
C18 N8 C19 127.3(8) . .
N7 N8 C19 121.5(7) . .
C24 N9 C23 118.5(7) . .
C25 N10 C24 115.9(7) . .
C25 N10 Cu1 121.8(6) . 4_565
C24 N10 Cu1 122.2(6) . 4_565
O5 N11 O3 130.7(14) . .
O5 N11 O4 116.2(12) . .
O3 N11 O4 113.1(12) . .
O7 N12 O8 120.4(8) . .
O7 N12 O6 119.2(9) . .
O8 N12 O6 120.4(9) . .
N2 C1 N1 115.4(7) . .
N3 C2 N1 111.5(8) . .
N3 C3 C4 110.6(7) . .
O1 C4 C11 105.8(7) . .
O1 C4 C3 110.4(7) . .
C11 C4 C3 110.7(7) . .
O1 C4 C5 111.0(7) . .
C11 C4 C5 109.0(7) . .
C3 C4 C5 110.0(7) . .
C7 C5 C6 108.3(7) . .
C7 C5 C4 113.5(7) . .
C6 C5 C4 111.1(8) . .
N4 C7 C10 117.3(8) . .
N4 C7 C5 119.1(8) . .
C10 C7 C5 123.6(8) . .
N4 C8 N5 126.6(8) . .
N5 C9 C10 120.7(8) . .
F1 C10 C9 119.2(8) . .
F1 C10 C7 119.7(8) . .
C9 C10 C7 121.1(8) . .
C12 C11 C16 114.7(8) . .
C12 C11 C4 123.8(8) . .
C16 C11 C4 121.4(8) . .
F2 C12 C13 115.5(8) . .
F2 C12 C11 119.2(8) . .
C13 C12 C11 125.3(8) . .
C14 C13 C12 116.6(9) . .
F3 C14 C15 119.6(9) . .
F3 C14 C13 117.9(9) . .
C15 C14 C13 122.4(9) . .
C14 C15 C16 118.4(9) . .
C11 C16 C15 122.4(9) . .
N7 C17 N6 114.6(8) . .
N8 C18 N6 110.4(8) . .
N8 C19 C20 109.9(7) . .
O2 C20 C27 107.6(7) . .
O2 C20 C19 108.7(7) . .
C27 C20 C19 110.3(7) . .
O2 C20 C21 109.8(7) . .
C27 C20 C21 108.9(7) . .
C19 C20 C21 111.5(7) . .
C23 C21 C22 109.8(7) . .
C23 C21 C20 114.0(7) . .
C22 C21 C20 110.6(7) . .
N9 C23 C26 117.6(8) . .
N9 C23 C21 119.6(8) . .
C26 C23 C21 122.7(8) . .
N9 C24 N10 125.9(8) . .
N10 C25 C26 120.2(8) . .
F4 C26 C25 117.9(8) . .
F4 C26 C23 120.5(8) . .
C25 C26 C23 121.6(8) . .
C32 C27 C28 115.7(8) . .
C32 C27 C20 121.9(9) . .
C28 C27 C20 122.2(8) . .
F5 C28 C29 116.4(9) . .
F5 C28 C27 119.2(8) . .
C29 C28 C27 124.4(9) . .
C30 C29 C28 116.6(11) . .
F6 C30 C31 119.7(11) . .
F6 C30 C29 117.0(11) . .
C31 C30 C29 123.3(10) . .
C30 C31 C32 118.1(10) . .
C27 C32 C31 121.8(10) . .

loop_
_geom_bond_atom_site_label_1
_geom_bond_atom_site_label_2
_geom_bond_distance
_geom_bond_site_symmetry_2
Cu1 N1 1.985(7) .
Cu1 N5 2.050(6) 4_565
Cu1 N6 1.958(7) .
Cu1 N10 2.023(6) 4_465
Cu1 O3 2.484(8) .
Cu1 O6 2.739(8) .
F1 C10 1.315(10) .
F2 C12 1.348(9) .
F3 C14 1.334(10) .
F4 C26 1.333(10) .
F5 C28 1.331(10) .
F6 C30 1.329(11) .
O1 C4 1.393(10) .
O2 C20 1.405(10) .
O3 N11 1.203(12) .
O4 N11 1.282(13) .
O5 N11 1.150(12) .
O6 N12 1.224(9) .
O7 N12 1.209(9) .
O8 N12 1.220(9) .
N1 C2 1.306(10) .
N1 C1 1.347(11) .
N2 C1 1.282(11) .
N2 N3 1.351(9) .
N3 C2 1.280(10) .
N3 C3 1.451(10) .
N4 C8 1.305(10) .
N4 C7 1.327(10) .
N5 C9 1.316(11) .
N5 C8 1.322(11) .
N5 Cu1 2.050(6) 4_465
N6 C18 1.315(10) .
N6 C17 1.340(11) .
N7 C17 1.284(11) .
N7 N8 1.336(10) .
N8 C18 1.273(10) .
N8 C19 1.455(10) .
N9 C24 1.302(10) .
N9 C23 1.317(10) .
N10 C25 1.309(11) .
N10 C24 1.324(10) .
N10 Cu1 2.023(6) 4_565
C3 C4 1.522(12) .
C4 C11 1.493(11) .
C4 C5 1.551(11) .
C5 C7 1.495(11) .
C5 C6 1.517(12) .
C7 C10 1.361(12) .
C9 C10 1.353(12) .
C11 C12 1.362(11) .
C11 C16 1.375(12) .
C12 C13 1.358(12) .
C13 C14 1.356(13) .
C14 C15 1.342(13) .
C15 C16 1.378(12) .
C19 C20 1.524(12) .
C20 C27 1.494(11) .
C20 C21 1.543(11) .
C21 C23 1.481(11) .
C21 C22 1.518(13) .
C23 C26 1.348(12) .
C25 C26 1.343(11) .
C27 C32 1.364(11) .
C27 C28 1.365(13) .
C28 C29 1.362(13) .
C29 C30 1.347(15) .
C30 C31 1.331(15) .
C31 C32 1.392(14) .
